data_7701308
loop_
_publ_author_name
'Ahmed, Muhib'
'Rooney, Denise'
'McCann, Malachy'
'Casey, Jamie'
'O'Shea, Katie'
'Twamley, Brendan'

_publ_section_title
;
 Tuning the reaction pathways of phenanthroline-Schiff bases: routes to
 novel phenanthroline ligands.
;
_journal_issue 40
_journal_name_full 'Dalton transactions (Cambridge, England : 2003)'
_journal_page_first 15283
_journal_page_last 15289
_journal_paper_doi 10.1039/c9dt03084k
_journal_volume 48
_journal_year 2019
_chemical_formula_moiety 'C22 H13 N3 O3'
_chemical_formula_sum 'C22 H13 N3 O3'
_chemical_formula_weight 367.35
_space_group_crystal_system monoclinic
_space_group_IT_number 14
_space_group_name_Hall '-P 2ybc'
_space_group_name_H-M_alt 'P 1 21/c 1'
_symmetry_space_group_name_Hall '-P 2ybc'
_symmetry_space_group_name_H-M 'P 1 21/c 1'
_atom_sites_solution_hydrogens geom
_atom_sites_solution_primary dual
_audit_creation_date 2017-12-20
_audit_creation_method
;
Olex2 1.2
(compiled 2017.08.10 svn.r3458 for OlexSys, GUI svn.r5381)
;
_audit_update_record
;
2019-07-18 deposited with the CCDC.    2019-09-23 downloaded from the CCDC.
;
_cell_angle_alpha 90
_cell_angle_beta 103.225(3)
_cell_angle_gamma 90
_cell_formula_units_Z 4
_cell_length_a 11.2937(10)
_cell_length_b 16.2786(15)
_cell_length_c 9.2757(10)
_cell_measurement_reflns_used 1647
_cell_measurement_temperature 100(2)
_cell_measurement_theta_max 25.40
_cell_measurement_theta_min 2.86
_cell_volume 1660.1(3)
_computing_cell_refinement 'SAINT V8.38A (Bruker, 2016)'
_computing_data_collection 'APEX 3 (Bruker, 2017) '
_computing_data_reduction 'SAINT V8.38A (Bruker, 2016)'
_computing_molecular_graphics 'Olex2 (Dolomanov et al., 2009)'
_computing_publication_material 'Olex2 (Dolomanov et al., 2009)'
_computing_structure_refinement 'XL (Sheldrick, 2008)'
_computing_structure_solution 'XT (Sheldrick, 2015)'
_diffrn_ambient_temperature 100(2)
_diffrn_detector 'CMOS area detector'
_diffrn_detector_area_resol_mean 5.12
_diffrn_detector_type 'Bruker PHOTON 50'
_diffrn_measured_fraction_theta_full 0.998
_diffrn_measured_fraction_theta_max 0.998
_diffrn_measurement_device 'three-circle diffractometer'
_diffrn_measurement_device_type 'Bruker D8 Quest ECO'
_diffrn_measurement_method '\w scans'
_diffrn_radiation_collimation '0.5 mm double-pinhole'
_diffrn_radiation_detector 'Bruker PHOTON 50'
_diffrn_radiation_monochromator graphite
_diffrn_radiation_probe x-ray
_diffrn_radiation_type MoK\a
_diffrn_radiation_wavelength 0.71073
_diffrn_reflns_av_R_equivalents 0.1123
_diffrn_reflns_av_unetI/netI 0.1011
_diffrn_reflns_Laue_measured_fraction_full 0.998
_diffrn_reflns_Laue_measured_fraction_max 0.998
_diffrn_reflns_limit_h_max 13
_diffrn_reflns_limit_h_min -13
_diffrn_reflns_limit_k_max 19
_diffrn_reflns_limit_k_min -19
_diffrn_reflns_limit_l_max 11
_diffrn_reflns_limit_l_min -11
_diffrn_reflns_number 10619
_diffrn_reflns_point_group_measured_fraction_full 0.998
_diffrn_reflns_point_group_measured_fraction_max 0.998
_diffrn_reflns_theta_full 25.242
_diffrn_reflns_theta_max 25.687
_diffrn_reflns_theta_min 3.114
_diffrn_source 'sealed X-ray tube'
_diffrn_source_type 'Siemens, KFF Mo 2K -90 C'
_exptl_absorpt_coefficient_mu 0.101
_exptl_absorpt_correction_T_max 0.7453
_exptl_absorpt_correction_T_min 0.6775
_exptl_absorpt_correction_type multi-scan
_exptl_absorpt_process_details
'SADABS-2016/2 (Bruker,2016/2) was used for absorption correction. wR2(int) was 0.0644 before and 0.0563 after correction. The Ratio of minimum to maximum transmission is 0.9090. The \l/2 correction factor is 0.00150.'
_exptl_crystal_colour yellow
_exptl_crystal_colour_primary yellow
_exptl_crystal_density_diffrn 1.470
_exptl_crystal_density_method 'not measured'
_exptl_crystal_description plate
_exptl_crystal_F_000 760
_exptl_crystal_size_max 0.13
_exptl_crystal_size_mid 0.08
_exptl_crystal_size_min 0.06
_refine_diff_density_max 0.260
_refine_diff_density_min -0.275
_refine_diff_density_rms 0.065
_refine_ls_extinction_method none
_refine_ls_goodness_of_fit_ref 0.993
_refine_ls_hydrogen_treatment constr
_refine_ls_matrix_type full
_refine_ls_number_parameters 254
_refine_ls_number_reflns 3144
_refine_ls_number_restraints 0
_refine_ls_restrained_S_all 0.993
_refine_ls_R_factor_all 0.1408
_refine_ls_R_factor_gt 0.0603
_refine_ls_shift/su_max 0.000
_refine_ls_shift/su_mean 0.000
_refine_ls_structure_factor_coef Fsqd
_refine_ls_weighting_details 'w=1/[\s^2^(Fo^2^)+(0.0599P)^2^] where P=(Fo^2^+2Fc^2^)/3'
_refine_ls_weighting_scheme calc
_refine_ls_wR_factor_gt 0.1181
_refine_ls_wR_factor_ref 0.1499
_reflns_Friedel_coverage 0.000
_reflns_number_gt 1637
_reflns_number_total 3144
_reflns_threshold_expression 'I > 2\s(I)'
_cod_data_source_file c9dt03084k2.cif
_cod_data_source_block 1a
_cod_depositor_comments 'Adding full bibliography for 7701308--7701310.cif.'
_cod_database_code 7701308
_shelx_shelxl_version_number 2016/6
_shelx_space_group_comment
;
The symmetry employed for this shelxl refinement is uniquely defined
by the following loop, which should always be used as a source of
symmetry information in preference to the above space-group names.
They are only intended as comments.
;
_olex2_refinement_description
;
1. Fixed Uiso
 At 1.2 times of:
  All C(H) groups
 At 1.5 times of:
  All C(H,H,H) groups
2.a Aromatic/amide H refined with riding coordinates:
 C2(H2), C3(H3), C4(H4), C10(H10), C11(H11), C20(H20), C21(H21), C22(H22),
 C23(H23), C24(H24)
2.b Idealised Me refined as rotating group:
 C28(H28A,H28B,H28C)
;
_olex2_exptl_crystal_mounting_method 'mounted in oil on a MiTeGen microloop'
_olex2_submission_original_sample_id MA3:21B
_olex2_submission_special_instructions 'No special instructions were received'

loop_
_space_group_symop_operation_xyz
'x, y, z'
'-x, y+1/2, -z+1/2'
'-x, -y, -z'
'x, -y-1/2, z-1/2'

loop_
_atom_site_label
_atom_site_type_symbol
_atom_site_fract_x
_atom_site_fract_y
_atom_site_fract_z
_atom_site_U_iso_or_equiv
_atom_site_adp_type
_atom_site_occupancy
_atom_site_site_symmetry_order
_atom_site_calc_flag
_atom_site_refinement_flags_posn
C2 C 0.1238(3) 0.3461(2) -0.2102(4) 0.0312(9) Uani 1 1 d .
H2 H 0.049597 0.369433 -0.263625 0.037 Uiso 1 1 calc R
C3 C 0.1462(3) 0.2651(2) -0.2363(4) 0.0305(9) Uani 1 1 d .
H3 H 0.090593 0.234639 -0.309083 0.037 Uiso 1 1 calc R
C4 C 0.2497(3) 0.2292(2) -0.1555(4) 0.0266(9) Uani 1 1 d .
H4 H 0.267101 0.173121 -0.170485 0.032 Uiso 1 1 calc R
C5 C 0.3293(3) 0.27644(19) -0.0509(4) 0.0204(8) Uani 1 1 d .
C6 C 0.4385(3) 0.2377(2) 0.0445(4) 0.0213(8) Uani 1 1 d .
C7 C 0.5154(3) 0.29065(19) 0.1601(4) 0.0205(8) Uani 1 1 d .
C8 C 0.4896(3) 0.37557(19) 0.1639(4) 0.0199(8) Uani 1 1 d .
C9 C 0.5681(3) 0.42493(19) 0.2683(4) 0.0209(8) Uani 1 1 d .
C10 C 0.5412(3) 0.50951(19) 0.2702(4) 0.0223(8) Uani 1 1 d .
H10 H 0.589946 0.545105 0.340729 0.027 Uiso 1 1 calc R
C11 C 0.4441(3) 0.5389(2) 0.1689(4) 0.0254(8) Uani 1 1 d .
H11 H 0.428699 0.596269 0.169439 0.031 Uiso 1 1 calc R
C13 C 0.3878(3) 0.41248(19) 0.0666(4) 0.0211(8) Uani 1 1 d .
C14 C 0.3026(3) 0.35955(19) -0.0359(4) 0.0206(8) Uani 1 1 d .
C17 C 0.6808(3) 0.30307(19) 0.3548(4) 0.0192(7) Uani 1 1 d .
C18 C 0.6686(3) 0.38687(19) 0.3678(4) 0.0200(8) Uani 1 1 d .
C19 C 0.7508(3) 0.43621(18) 0.4843(4) 0.0218(8) Uani 1 1 d .
C20 C 0.7575(3) 0.4196(2) 0.6329(4) 0.0246(8) Uani 1 1 d .
H20 H 0.712627 0.375218 0.660349 0.030 Uiso 1 1 calc R
C21 C 0.8295(3) 0.4677(2) 0.7400(4) 0.0288(9) Uani 1 1 d .
H21 H 0.834076 0.456547 0.841680 0.035 Uiso 1 1 calc R
C22 C 0.8955(3) 0.5324(2) 0.7004(4) 0.0287(9) Uani 1 1 d .
H22 H 0.945160 0.565361 0.774912 0.034 Uiso 1 1 calc R
C23 C 0.8891(3) 0.5489(2) 0.5534(4) 0.0294(9) Uani 1 1 d .
H23 H 0.934401 0.593195 0.526428 0.035 Uiso 1 1 calc R
C24 C 0.8167(3) 0.50116(19) 0.4452(4) 0.0253(8) Uani 1 1 d .
H24 H 0.811878 0.512782 0.343627 0.030 Uiso 1 1 calc R
C25 C 0.7858(3) 0.2577(2) 0.4515(4) 0.0224(8) Uani 1 1 d .
C28 C 0.8445(3) 0.1378(2) 0.5913(4) 0.0269(9) Uani 1 1 d .
H28A H 0.912872 0.133693 0.543012 0.040 Uiso 1 1 calc GR
H28B H 0.813027 0.082770 0.603374 0.040 Uiso 1 1 calc GR
H28C H 0.872002 0.163633 0.688659 0.040 Uiso 1 1 calc GR
N1 N 0.1997(3) 0.39433(17) -0.1146(3) 0.0287(8) Uani 1 1 d .
N12 N 0.3673(2) 0.49242(16) 0.0670(3) 0.0250(7) Uani 1 1 d .
N16 N 0.6061(2) 0.25476(16) 0.2540(3) 0.0208(7) Uani 1 1 d .
O15 O 0.4637(2) 0.16568(13) 0.0293(3) 0.0261(6) Uani 1 1 d .
O26 O 0.8899(2) 0.28062(14) 0.4771(3) 0.0317(7) Uani 1 1 d .
O27 O 0.7491(2) 0.18720(13) 0.5009(3) 0.0252(6) Uani 1 1 d .

loop_
_atom_site_aniso_label
_atom_site_aniso_U_11
_atom_site_aniso_U_22
_atom_site_aniso_U_33
_atom_site_aniso_U_23
_atom_site_aniso_U_13
_atom_site_aniso_U_12
C2 0.0181(19) 0.035(2) 0.037(2) 0.0062(18) -0.0029(17) -0.0003(16)
C3 0.022(2) 0.030(2) 0.034(2) 0.0023(18) -0.0043(18) -0.0039(16)
C4 0.027(2) 0.0188(17) 0.032(2) 0.0013(16) 0.0027(17) -0.0025(15)
C5 0.0169(18) 0.0195(17) 0.025(2) 0.0014(15) 0.0047(16) 0.0008(14)
C6 0.0229(19) 0.0203(18) 0.0201(19) 0.0032(15) 0.0034(16) -0.0002(14)
C7 0.0174(18) 0.0206(18) 0.023(2) 0.0014(15) 0.0037(15) 0.0006(14)
C8 0.0200(18) 0.0183(16) 0.0224(19) -0.0002(15) 0.0065(15) 0.0027(14)
C9 0.0199(18) 0.0205(17) 0.022(2) 0.0027(15) 0.0054(15) -0.0014(15)
C10 0.0230(19) 0.0173(17) 0.026(2) -0.0045(15) 0.0048(16) -0.0003(14)
C11 0.0275(19) 0.0176(17) 0.031(2) -0.0009(16) 0.0072(17) 0.0055(15)
C13 0.0204(18) 0.0203(17) 0.022(2) 0.0005(15) 0.0041(16) 0.0037(15)
C14 0.0172(17) 0.0214(17) 0.022(2) 0.0032(15) 0.0010(15) -0.0001(14)
C17 0.0162(17) 0.0171(16) 0.0229(19) 0.0023(15) 0.0017(15) 0.0005(14)
C18 0.0198(18) 0.0190(17) 0.0214(19) 0.0019(15) 0.0048(15) -0.0003(14)
C19 0.0185(17) 0.0147(16) 0.030(2) -0.0021(15) 0.0019(16) 0.0022(14)
C20 0.0214(18) 0.0229(18) 0.029(2) 0.0024(16) 0.0033(16) -0.0009(15)
C21 0.0231(19) 0.036(2) 0.025(2) 0.0031(17) -0.0004(16) 0.0021(16)
C22 0.0187(18) 0.0256(19) 0.038(2) -0.0110(18) -0.0020(17) -0.0012(15)
C23 0.027(2) 0.0252(18) 0.034(2) -0.0004(17) 0.0024(17) -0.0051(16)
C24 0.0260(19) 0.0230(18) 0.024(2) -0.0018(16) 0.0012(16) 0.0001(15)
C25 0.0198(19) 0.0198(17) 0.025(2) -0.0014(16) 0.0002(16) -0.0001(15)
C28 0.027(2) 0.0220(18) 0.027(2) 0.0051(16) -0.0045(16) 0.0030(16)
N1 0.0245(17) 0.0270(16) 0.0307(18) 0.0043(14) -0.0016(15) 0.0019(13)
N12 0.0244(16) 0.0215(15) 0.0290(18) 0.0013(13) 0.0058(14) 0.0038(13)
N16 0.0173(15) 0.0185(14) 0.0248(17) 0.0005(13) 0.0010(13) -0.0003(12)
O15 0.0271(14) 0.0180(12) 0.0305(15) 0.0000(11) 0.0009(11) 0.0023(10)
O26 0.0208(13) 0.0254(13) 0.0444(17) 0.0069(12) -0.0019(12) -0.0003(11)
O27 0.0207(12) 0.0212(12) 0.0304(14) 0.0063(11) -0.0009(11) 0.0017(10)

loop_
_atom_type_symbol
_atom_type_description
_atom_type_scat_dispersion_real
_atom_type_scat_dispersion_imag
_atom_type_scat_source
C C 0.0033 0.0016 'International Tables Vol C Tables 4.2.6.8 and 6.1.1.4'
H H 0.0000 0.0000 'International Tables Vol C Tables 4.2.6.8 and 6.1.1.4'
N N 0.0061 0.0033 'International Tables Vol C Tables 4.2.6.8 and 6.1.1.4'
O O 0.0106 0.0060 'International Tables Vol C Tables 4.2.6.8 and 6.1.1.4'

loop_
_geom_angle_atom_site_label_1
_geom_angle_atom_site_label_2
_geom_angle_atom_site_label_3
_geom_angle
C3 C2 H2 117.8
N1 C2 H2 117.8
N1 C2 C3 124.4(3)
C2 C3 H3 120.6
C4 C3 C2 118.9(3)
C4 C3 H3 120.6
C3 C4 H4 120.7
C3 C4 C5 118.6(3)
C5 C4 H4 120.7
C4 C5 C6 119.7(3)
C4 C5 C14 118.9(3)
C14 C5 C6 121.3(3)
C5 C6 C7 116.8(3)
O15 C6 C5 121.5(3)
O15 C6 C7 121.7(3)
C8 C7 C6 119.6(3)
N16 C7 C6 117.1(3)
N16 C7 C8 123.3(3)
C7 C8 C13 122.6(3)
C9 C8 C7 118.3(3)
C9 C8 C13 119.1(3)
C8 C9 C10 117.5(3)
C8 C9 C18 118.7(3)
C10 C9 C18 123.8(3)
C9 C10 H10 120.7
C11 C10 C9 118.6(3)
C11 C10 H10 120.7
C10 C11 H11 117.6
C10 C11 N12 124.9(3)
N12 C11 H11 117.6
C8 C13 C14 118.6(3)
N12 C13 C8 122.1(3)
N12 C13 C14 119.4(3)
C5 C14 C13 120.5(3)
N1 C14 C5 122.1(3)
N1 C14 C13 117.4(3)
C18 C17 C25 120.9(3)
N16 C17 C18 125.1(3)
N16 C17 C25 114.0(3)
C9 C18 C19 120.4(3)
C17 C18 C9 116.9(3)
C17 C18 C19 122.6(3)
C20 C19 C18 119.9(3)
C24 C19 C18 120.3(3)
C24 C19 C20 119.8(3)
C19 C20 H20 120.2
C21 C20 C19 119.6(3)
C21 C20 H20 120.2
C20 C21 H21 119.8
C20 C21 C22 120.4(4)
C22 C21 H21 119.8
C21 C22 H22 120.0
C23 C22 C21 120.1(3)
C23 C22 H22 120.0
C22 C23 H23 120.0
C22 C23 C24 119.9(3)
C24 C23 H23 120.0
C19 C24 H24 119.9
C23 C24 C19 120.2(3)
C23 C24 H24 119.9
O26 C25 C17 124.5(3)
O26 C25 O27 124.3(3)
O27 C25 C17 111.2(3)
H28A C28 H28B 109.5
H28A C28 H28C 109.5
H28B C28 H28C 109.5
O27 C28 H28A 109.5
O27 C28 H28B 109.5
O27 C28 H28C 109.5
C2 N1 C14 117.0(3)
C13 N12 C11 117.8(3)
C7 N16 C17 117.7(3)
C25 O27 C28 115.3(2)

loop_
_geom_bond_atom_site_label_1
_geom_bond_atom_site_label_2
_geom_bond_distance
C2 H2 0.9500
C2 C3 1.374(5)
C2 N1 1.337(4)
C3 H3 0.9500
C3 C4 1.368(5)
C4 H4 0.9500
C4 C5 1.394(5)
C5 C6 1.484(4)
C5 C14 1.400(4)
C6 C7 1.490(5)
C6 O15 1.222(4)
C7 C8 1.415(4)
C7 N16 1.319(4)
C8 C9 1.406(4)
C8 C13 1.422(4)
C9 C10 1.411(4)
C9 C18 1.429(4)
C10 H10 0.9500
C10 C11 1.357(4)
C11 H11 0.9500
C11 N12 1.358(4)
C13 C14 1.467(4)
C13 N12 1.322(4)
C14 N1 1.347(4)
C17 C18 1.379(4)
C17 C25 1.507(4)
C17 N16 1.358(4)
C18 C19 1.489(4)
C19 C20 1.390(5)
C19 C24 1.387(5)
C20 H20 0.9500
C20 C21 1.375(5)
C21 H21 0.9500
C21 C22 1.388(5)
C22 H22 0.9500
C22 C23 1.375(5)
C23 H23 0.9500
C23 C24 1.381(5)
C24 H24 0.9500
C25 O26 1.203(4)
C25 O27 1.336(4)
C28 H28A 0.9800
C28 H28B 0.9800
C28 H28C 0.9800
C28 O27 1.447(4)

loop_
_geom_hbond_atom_site_label_D
_geom_hbond_atom_site_label_H
_geom_hbond_atom_site_label_A
_geom_hbond_distance_DH
_geom_hbond_distance_HA
_geom_hbond_distance_DA
_geom_hbond_angle_DHA
_geom_hbond_site_symmetry_A
C10 H10 O15 0.95 2.45 3.158(4) 131.1 2_655

loop_
_geom_torsion_atom_site_label_1
_geom_torsion_atom_site_label_2
_geom_torsion_atom_site_label_3
_geom_torsion_atom_site_label_4
_geom_torsion
C2 C3 C4 C5 -0.6(6)
C3 C2 N1 C14 -2.2(6)
C3 C4 C5 C6 176.3(3)
C3 C4 C5 C14 -2.3(5)
C4 C5 C6 C7 -176.3(3)
C4 C5 C6 O15 3.3(5)
C4 C5 C14 C13 -176.3(3)
C4 C5 C14 N1 3.1(5)
C5 C6 C7 C8 -6.7(5)
C5 C6 C7 N16 173.9(3)
C5 C14 N1 C2 -0.9(5)
C6 C5 C14 C13 5.2(5)
C6 C5 C14 N1 -175.4(3)
C6 C7 C8 C9 -176.1(3)
C6 C7 C8 C13 4.0(5)
C6 C7 N16 C17 176.5(3)
C7 C8 C9 C10 179.9(3)
C7 C8 C9 C18 -1.3(5)
C7 C8 C13 C14 3.5(5)
C7 C8 C13 N12 -177.2(3)
C8 C7 N16 C17 -2.8(5)
C8 C9 C10 C11 -2.1(5)
C8 C9 C18 C17 -0.5(5)
C8 C9 C18 C19 -177.4(3)
C8 C13 C14 C5 -8.1(5)
C8 C13 C14 N1 172.4(3)
C8 C13 N12 C11 -2.9(5)
C9 C8 C13 C14 -176.5(3)
C9 C8 C13 N12 2.8(5)
C9 C10 C11 N12 2.1(5)
C9 C18 C19 C20 116.0(4)
C9 C18 C19 C24 -61.0(4)
C10 C9 C18 C17 178.2(3)
C10 C9 C18 C19 1.3(5)
C10 C11 N12 C13 0.5(5)
C13 C8 C9 C10 -0.2(5)
C13 C8 C9 C18 178.6(3)
C13 C14 N1 C2 178.5(3)
C14 C5 C6 C7 2.2(5)
C14 C5 C6 O15 -178.2(3)
C14 C13 N12 C11 176.3(3)
C17 C18 C19 C20 -60.7(5)
C17 C18 C19 C24 122.3(4)
C17 C25 O27 C28 178.1(3)
C18 C9 C10 C11 179.2(3)
C18 C17 C25 O26 -44.9(5)
C18 C17 C25 O27 137.4(3)
C18 C17 N16 C7 0.7(5)
C18 C19 C20 C21 -177.1(3)
C18 C19 C24 C23 177.3(3)
C19 C20 C21 C22 -0.2(5)
C20 C19 C24 C23 0.3(5)
C20 C21 C22 C23 0.1(5)
C21 C22 C23 C24 0.1(5)
C22 C23 C24 C19 -0.4(5)
C24 C19 C20 C21 -0.1(5)
C25 C17 C18 C9 178.2(3)
C25 C17 C18 C19 -5.1(5)
C25 C17 N16 C7 -176.7(3)
N1 C2 C3 C4 3.1(6)
N12 C13 C14 C5 172.6(3)
N12 C13 C14 N1 -6.9(5)
N16 C7 C8 C9 3.2(5)
N16 C7 C8 C13 -176.7(3)
N16 C17 C18 C9 0.9(5)
N16 C17 C18 C19 177.7(3)
N16 C17 C25 O26 132.6(4)
N16 C17 C25 O27 -45.1(4)
O15 C6 C7 C8 173.7(3)
O15 C6 C7 N16 -5.7(5)
O26 C25 O27 C28 0.4(5)
